data_9017098
loop_
_publ_author_name
'Ross, N. L.'
'Zhao, J.'
'Slebodnick, C.'
'Spencer, E. C.'
'Chakoumakos, B. C.'

_publ_section_title
;
 Petalite under pressure: Elastic behavior and phase stability
 Note: P = 2.71 GPa
;
_journal_name_full 'American Mineralogist'
_journal_page_first 714
_journal_page_last 721
_journal_volume 100
_journal_year 2015
_chemical_compound_source 'Aracuai pegmatite district, Minas Gerais, Brazil'
_chemical_formula_sum 'Al3 Li3 O30 Si12'
_chemical_name_mineral Petalite-beta
_space_group_IT_number 13
_space_group_name_Hall '-P 2yc'
_space_group_name_H-M_alt 'P 1 2/c 1'
_symmetry_space_group_name_H-M 'P 1 2/c 1'
_cell_angle_alpha 90
_cell_angle_beta 140.6648
_cell_angle_gamma 90
_cell_length_a 10.8301
_cell_length_b 5.0530
_cell_length_c 33.59
_cell_formula_units_Z 2
_cell_volume 1165.152
_database_code_amcsd 0020428
_diffrn_ambient_pressure 2.71e+06
_exptl_crystal_density_diffrn 2.619
_cod_data_source_file inputs/fixed/downloads/05/05819.cif
_cod_data_source_block 05819
_cod_original_formula_sum 'Li3 Al3 Si12 O30'
_cod_database_code 9017098

loop_
_space_group_symop_operation_xyz
x,y,z
x,-y,1/2+z
-x,y,1/2-z
-x,-y,-z

loop_
_atom_site_label
_atom_site_fract_x
_atom_site_fract_y
_atom_site_fract_z
_atom_site_occupancy
_atom_site_U_iso_or_equiv
Li1 0.50000 0.73100 0.75000 1.00000 0.03600
Li2 0.50000 0.23100 0.56920 1.00000 0.03600
Al1 0.50000 0.23220 0.75000 1.00000 0.00850
Al2 0.50130 0.73730 0.57040 1.00000 0.00970
Si1 0.22830 0.44530 0.79836 1.00000 0.00560
Si2 0.23860 0.94670 0.75120 1.00000 0.00630
Si3 0.84900 0.92700 0.61280 0.50000 0.01150
Si3A 0.84400 0.04300 0.61240 0.50000 0.01150
Si4 0.15200 0.45400 0.43850 0.50000 0.01030
Si4A 0.14600 0.57100 0.43710 0.50000 0.01030
Si5 0.22960 0.01770 0.56650 1.00000 0.00820
Si6 0.23480 0.51600 0.61710 1.00000 0.01050
O1 0.35300 0.51600 0.86790 1.00000 0.01300
O2 0.00000 0.45900 0.75000 1.00000 0.01700
O3 0.27500 0.64750 0.77470 1.00000 0.01000
O4 0.63700 0.45700 0.81180 1.00000 0.01200
O5 0.35800 0.01000 0.74210 1.00000 0.01500
O6 0.29100 0.14800 0.79970 1.00000 0.00800
O7 0.01100 0.97800 0.68600 1.00000 0.01500
O8 0.89300 0.11600 0.58510 0.50000 0.01150
O8A 0.86800 0.33800 0.60380 0.50000 0.01200
O9 0.63500 0.96900 0.57640 1.00000 0.01800
O10 0.36600 0.50500 0.50900 1.00000 0.02000
O11 0.13200 0.15800 0.41820 0.50000 0.01030
O11A 0.11400 0.37000 0.38960 0.50000 0.01030
O12 0.34700 0.95100 0.55870 1.00000 0.01300
O13 0.00000 0.00000 0.50000 1.00000 0.01400
O14 0.29200 0.31500 0.59420 1.00000 0.00900
O15 0.28100 0.81440 0.61560 1.00000 0.00900
O16 0.00400 0.47700 0.56680 1.00000 0.01600

loop_
_cod_related_entry_id
_cod_related_entry_database
_cod_related_entry_code
1 AMCSD 0020428
